data_2210537
loop_
_publ_author_name
'Li, Chen-Guang'
'Robinson, Paul D.'
'Dyer, Daniel J.'

_publ_section_title
;
 Ethyl <i>N</i>,<i>N</i>'-bis(3,4,5-trimethoxyphenyl)phosphorodiamidate
;
_journal_coeditor_code CI2153
_journal_issue 10
_journal_name_full 'Acta Crystallographica Section E'
_journal_page_first o4233
_journal_page_last o4235
_journal_paper_doi 10.1107/S1600536806034374
_journal_volume 62
_journal_year 2006
_chemical_formula_iupac 'C20 H29 N2 O8 P'
_chemical_formula_moiety 'C20 H29 N2 O8 P'
_chemical_formula_sum 'C20 H29 N2 O8 P'
_chemical_formula_weight 456.42
_chemical_melting_point .434E-305
_chemical_name_systematic
;
Ethyl N,N'-bis(3,4,5-trimethoxyphenyl)phosphorodiamidate
;
_space_group_IT_number 2
_symmetry_cell_setting triclinic
_symmetry_space_group_name_Hall '-P 1'
_symmetry_space_group_name_H-M 'P -1'
_atom_sites_solution_hydrogens geom
_atom_sites_solution_primary direct
_atom_sites_solution_secondary difmap
_cell_angle_alpha 93.596(3)
_cell_angle_beta 98.968(3)
_cell_angle_gamma 117.066(2)
_cell_formula_units_Z 2
_cell_length_a 10.0994(5)
_cell_length_b 10.1542(5)
_cell_length_c 11.9800(9)
_cell_measurement_reflns_used 6224
_cell_measurement_temperature 100(2)
_cell_measurement_theta_max 26.2
_cell_measurement_theta_min 2.4
_cell_volume 1068.10(11)
_computing_cell_refinement 'SAINT (Bruker, 2005)'
_computing_data_collection 'APEX2 (Bruker, 2005)'
_computing_data_reduction 'SAINT and SADABS (Bruker, 2005)'
_computing_molecular_graphics 'PLATON (Spek, 2003) and SHELXTL (Bruker, 2005)'
_computing_publication_material 'SHELXL97 and PLATON'
_computing_structure_refinement
;
LS in TEXSAN (Molecular Structure Corporation, 1997) and
SHELXL97 (Sheldrick, 1997)
;
_computing_structure_solution 'SIR92 (Burla <i>et al.</i>,  1989)'
_diffrn_ambient_temperature 100(2)
_diffrn_measured_fraction_theta_full 1.0
_diffrn_measured_fraction_theta_max 1.0
_diffrn_measurement_device_type 'Bruker Kappa APEXII CCD area-detector'
_diffrn_measurement_method '\f and \w'
_diffrn_radiation_monochromator graphite
_diffrn_radiation_source 'X-ray tube'
_diffrn_radiation_type MoK\a
_diffrn_radiation_wavelength 0.71073
_diffrn_reflns_av_R_equivalents 0.039
_diffrn_reflns_av_sigmaI/netI 0.031
_diffrn_reflns_limit_h_max 12
_diffrn_reflns_limit_h_min -12
_diffrn_reflns_limit_k_max 12
_diffrn_reflns_limit_k_min -12
_diffrn_reflns_limit_l_max 14
_diffrn_reflns_limit_l_min -14
_diffrn_reflns_number 31960
_diffrn_reflns_theta_full 26.4
_diffrn_reflns_theta_max 26.4
_diffrn_reflns_theta_min 1.7
_diffrn_standards_number 0
_exptl_absorpt_coefficient_mu 0.179
_exptl_absorpt_correction_T_max 0.965
_exptl_absorpt_correction_T_min 0.862
_exptl_absorpt_correction_type multi-scan
_exptl_absorpt_process_details '(SADABS; Bruker, 2005)'
_exptl_crystal_colour colorless
_exptl_crystal_density_diffrn 1.419
_exptl_crystal_description 'irregular fragment'
_exptl_crystal_F_000 484
_exptl_crystal_size_max 0.26
_exptl_crystal_size_mid 0.20
_exptl_crystal_size_min 0.20
_refine_diff_density_max 0.38
_refine_diff_density_min -0.44
_refine_ls_extinction_method none
_refine_ls_goodness_of_fit_ref 1.03
_refine_ls_hydrogen_treatment mixed
_refine_ls_matrix_type full
_refine_ls_number_parameters 295
_refine_ls_number_reflns 4358
_refine_ls_number_restraints 0
_refine_ls_restrained_S_all 1.03
_refine_ls_R_factor_all 0.049
_refine_ls_R_factor_gt 0.038
_refine_ls_shift/su_max 0.001
_refine_ls_shift/su_mean 0.000
_refine_ls_structure_factor_coef Fsqd
_refine_ls_weighting_details 'calc w = 1/[\s^2^(Fo^2^)+(0.0355P)^2^+0.7048P] where P=(Fo^2^+2Fc^2^)/3'
_refine_ls_weighting_scheme calc
_refine_ls_wR_factor_gt 0.084
_refine_ls_wR_factor_ref 0.089
_reflns_number_gt 3628
_reflns_number_total 4358
_reflns_threshold_expression I>2\s(I)
_cod_data_source_file ci2153.cif
_cod_data_source_block I
_cod_depositor_comments
;
The following automatic conversions were performed:
'_symmetry_cell_setting' value 'Triclinic' changed to 'triclinic'
according to '/home/saulius/struct/CIF-dictionaries/cif_core.dic'
dictionary named 'cif_core.dic' version 2.4.1 from 2010-06-29.

Automatic conversion script
Id: cif_fix_enum 1527 2010-12-29 10:47:43Z saulius 

The following automatic conversions were performed:

'_symmetry_cell_setting' value 'Triclinic' changed to 'triclinic'
according to /home/saulius/struct/CIF-dictionaries/cif_core.dic
dictionary named 'cif_core.dic' version 2.4.1 from 2010-06-29.

Automatic conversion script
Id: cif_fix_values 1715 2011-07-08 13:25:40Z adriana 
;
_cod_database_code 2210537
_cod_database_fobs_code 2210537

loop_
_symmetry_equiv_pos_as_xyz
'x, y, z'
'-x, -y, -z'

loop_
_atom_site_type_symbol
_atom_site_label
_atom_site_fract_x
_atom_site_fract_y
_atom_site_fract_z
_atom_site_U_iso_or_equiv
_atom_site_adp_type
_atom_site_calc_flag
_atom_site_refinement_flags
_atom_site_occupancy
P P1 0.07938(5) 0.16365(4) 0.65742(4) 0.01396(12) Uani d . 1
O O1 0.28320(13) 0.76472(12) 0.58531(10) 0.0194(3) Uani d . 1
O O2 0.44494(13) 0.78872(12) 0.42249(10) 0.0186(3) Uani d . 1
O O3 0.44492(13) 0.54698(12) 0.31786(10) 0.0175(3) Uani d . 1
O O4 0.12345(13) -0.09481(13) 1.02950(10) 0.0225(3) Uani d . 1
O O5 0.39598(13) 0.08991(13) 1.16382(9) 0.0184(3) Uani d . 1
O O6 0.60601(13) 0.31568(13) 1.08376(10) 0.0197(3) Uani d . 1
O O7 0.03594(12) 0.26332(12) 0.73463(9) 0.0160(3) Uani d . 1
O O8 -0.03119(13) 0.00310(12) 0.64092(10) 0.0176(3) Uani d . 1
N N1 0.09461(15) 0.22411(15) 0.53471(12) 0.0149(3) Uani d . 1
N N2 0.25175(16) 0.20541(15) 0.72458(12) 0.0166(3) Uani d . 1
C C1 0.18692(17) 0.37029(17) 0.51126(13) 0.0132(3) Uani d . 1
C C2 0.18984(18) 0.49540(17) 0.56800(14) 0.0152(3) Uani d . 1
H H2A 0.1332 0.4857 0.6261 0.018 Uiso calc R 1
C C3 0.27686(18) 0.63521(17) 0.53859(14) 0.0149(3) Uani d . 1
C C4 0.36392(18) 0.65141(17) 0.45542(14) 0.0152(3) Uani d . 1
C C5 0.35817(17) 0.52395(17) 0.39916(14) 0.0140(3) Uani d . 1
C C6 0.26837(17) 0.38304(17) 0.42577(14) 0.0138(3) Uani d . 1
H H6 0.2629 0.2964 0.3857 0.017 Uiso calc R 1
C C7 0.1920(2) 0.75411(19) 0.66762(15) 0.0203(4) Uani d . 1
H H7A 0.0857 0.6825 0.6343 0.030 Uiso calc R 1
H H7B 0.2003 0.8525 0.6899 0.030 Uiso calc R 1
H H7C 0.2274 0.7200 0.7352 0.030 Uiso calc R 1
C C8 0.58594(19) 0.88588(18) 0.50146(15) 0.0203(4) Uani d . 1
H H8A 0.5671 0.8905 0.5791 0.030 Uiso calc R 1
H H8B 0.6284 0.9865 0.4802 0.030 Uiso calc R 1
H H8C 0.6581 0.8467 0.4988 0.030 Uiso calc R 1
C C9 0.4421(2) 0.41705(18) 0.26117(15) 0.0203(4) Uani d . 1
H H9A 0.4734 0.3659 0.3180 0.031 Uiso calc R 1
H H9B 0.5122 0.4471 0.2084 0.031 Uiso calc R 1
H H9C 0.3389 0.3492 0.2183 0.031 Uiso calc R 1
C C10 0.28850(18) 0.17349(17) 0.83475(14) 0.0149(3) Uani d . 1
C C11 0.43198(18) 0.26501(17) 0.90260(14) 0.0157(3) Uani d . 1
H H11 0.5047 0.3475 0.8749 0.019 Uiso calc R 1
C C12 0.46766(18) 0.23443(17) 1.01131(14) 0.0157(3) Uani d . 1
C C13 0.36178(19) 0.11490(18) 1.05361(14) 0.0159(3) Uani d . 1
C C14 0.21974(19) 0.02222(18) 0.98284(14) 0.0170(4) Uani d . 1
C C15 0.18226(18) 0.05054(18) 0.87404(14) 0.0166(4) Uani d . 1
H H15 0.0853 -0.0130 0.8267 0.020 Uiso calc R 1
C C16 0.71306(19) 0.4481(2) 1.04916(16) 0.0241(4) Uani d . 1
H H16A 0.7431 0.4211 0.9809 0.036 Uiso calc R 1
H H16B 0.8030 0.5015 1.1111 0.036 Uiso calc R 1
H H16C 0.6667 0.5127 1.0317 0.036 Uiso calc R 1
C C17 0.45407(19) -0.01527(19) 1.16731(15) 0.0202(4) Uani d . 1
H H17A 0.3790 -0.1100 1.1194 0.030 Uiso calc R 1
H H17B 0.4743 -0.0325 1.2463 0.030 Uiso calc R 1
H H17C 0.5486 0.0247 1.1387 0.030 Uiso calc R 1
C C18 -0.0143(2) -0.20325(19) 0.95506(16) 0.0250(4) Uani d . 1
H H18A -0.0718 -0.1539 0.9225 0.038 Uiso calc R 1
H H18B -0.0752 -0.2792 0.9983 0.038 Uiso calc R 1
H H18C 0.0098 -0.2511 0.8933 0.038 Uiso calc R 1
C C19 -0.12383(18) 0.23059(19) 0.71416(15) 0.0192(4) Uani d . 1
H H19A -0.1868 0.1336 0.7383 0.023 Uiso calc R 1
H H19B -0.1623 0.2249 0.6318 0.023 Uiso calc R 1
C C20 -0.1313(2) 0.3555(2) 0.78301(16) 0.0238(4) Uani d . 1
H H20A -0.0925 0.3602 0.8642 0.036 Uiso calc R 1
H H20B -0.2369 0.3367 0.7716 0.036 Uiso calc R 1
H H20C -0.0692 0.4506 0.7580 0.036 Uiso calc R 1
H H1 0.074(2) 0.155(2) 0.4806(18) 0.029(6) Uiso d . 1
H H2 0.321(2) 0.259(2) 0.6962(18) 0.029(6) Uiso d . 1

loop_
_atom_site_aniso_label
_atom_site_aniso_U_11
_atom_site_aniso_U_22
_atom_site_aniso_U_33
_atom_site_aniso_U_12
_atom_site_aniso_U_13
_atom_site_aniso_U_23
P1 0.0155(2) 0.0124(2) 0.0130(2) 0.00527(17) 0.00392(16) 0.00347(16)
O1 0.0277(6) 0.0122(5) 0.0210(6) 0.0100(5) 0.0102(5) 0.0021(5)
O2 0.0216(6) 0.0112(5) 0.0193(6) 0.0045(5) 0.0038(5) 0.0051(5)
O3 0.0214(6) 0.0137(6) 0.0188(6) 0.0074(5) 0.0101(5) 0.0042(5)
O4 0.0191(6) 0.0217(6) 0.0202(7) 0.0030(5) 0.0044(5) 0.0107(5)
O5 0.0240(6) 0.0217(6) 0.0127(6) 0.0133(5) 0.0037(5) 0.0042(5)
O6 0.0162(6) 0.0198(6) 0.0176(6) 0.0049(5) 0.0002(5) 0.0021(5)
O7 0.0142(5) 0.0164(6) 0.0161(6) 0.0063(5) 0.0029(5) 0.0015(5)
O8 0.0188(6) 0.0140(6) 0.0161(6) 0.0040(5) 0.0044(5) 0.0036(5)
N1 0.0185(7) 0.0109(7) 0.0128(7) 0.0047(6) 0.0035(6) 0.0019(6)
N2 0.0157(7) 0.0168(7) 0.0156(8) 0.0052(6) 0.0051(6) 0.0071(6)
C1 0.0134(7) 0.0125(7) 0.0118(8) 0.0050(6) -0.0002(6) 0.0040(6)
C2 0.0168(8) 0.0154(8) 0.0134(8) 0.0073(7) 0.0040(6) 0.0030(6)
C3 0.0185(8) 0.0125(7) 0.0136(8) 0.0080(7) 0.0007(6) 0.0013(6)
C4 0.0169(8) 0.0108(7) 0.0163(9) 0.0055(6) 0.0010(7) 0.0051(6)
C5 0.0145(8) 0.0165(8) 0.0117(8) 0.0075(7) 0.0029(6) 0.0053(6)
C6 0.0165(8) 0.0118(7) 0.0134(8) 0.0077(6) 0.0011(6) 0.0016(6)
C7 0.0246(9) 0.0201(8) 0.0184(9) 0.0117(7) 0.0070(7) 0.0011(7)
C8 0.0183(8) 0.0140(8) 0.0254(10) 0.0050(7) 0.0043(7) 0.0034(7)
C9 0.0250(9) 0.0185(8) 0.0209(9) 0.0111(7) 0.0108(7) 0.0035(7)
C10 0.0178(8) 0.0152(8) 0.0146(9) 0.0098(7) 0.0043(7) 0.0034(6)
C11 0.0159(8) 0.0121(7) 0.0188(9) 0.0057(6) 0.0049(7) 0.0029(6)
C12 0.0164(8) 0.0149(8) 0.0157(9) 0.0081(7) 0.0023(7) -0.0010(6)
C13 0.0198(8) 0.0193(8) 0.0123(8) 0.0121(7) 0.0041(7) 0.0030(6)
C14 0.0181(8) 0.0157(8) 0.0191(9) 0.0078(7) 0.0086(7) 0.0063(7)
C15 0.0142(8) 0.0164(8) 0.0172(9) 0.0056(7) 0.0025(7) 0.0034(7)
C16 0.0170(8) 0.0220(9) 0.0234(10) 0.0018(7) 0.0021(7) 0.0014(7)
C17 0.0213(9) 0.0220(9) 0.0201(9) 0.0122(7) 0.0048(7) 0.0060(7)
C18 0.0206(9) 0.0184(9) 0.0275(10) 0.0014(7) 0.0053(8) 0.0077(7)
C19 0.0146(8) 0.0217(9) 0.0200(9) 0.0078(7) 0.0030(7) 0.0032(7)
C20 0.0230(9) 0.0278(9) 0.0226(10) 0.0133(8) 0.0058(7) 0.0050(8)

loop_
_atom_type_symbol
_atom_type_description
_atom_type_scat_dispersion_real
_atom_type_scat_dispersion_imag
_atom_type_scat_source
C C 0.0033 0.0016 'International Tables Vol C Tables 4.2.6.8 and 6.1.1.4'
H H 0.0000 0.0000 'International Tables Vol C Tables 4.2.6.8 and 6.1.1.4'
N N 0.0061 0.0033 'International Tables Vol C Tables 4.2.6.8 and 6.1.1.4'
O O 0.0106 0.0060 'International Tables Vol C Tables 4.2.6.8 and 6.1.1.4'
P P 0.1023 0.0942 'International Tables Vol C Tables 4.2.6.8 and 6.1.1.4'

loop_
_geom_angle_atom_site_label_1
_geom_angle_atom_site_label_2
_geom_angle_atom_site_label_3
_geom_angle
_geom_angle_publ_flag
O8 P1 O7 112.74(6) yes
O8 P1 N1 110.68(7) yes
O7 P1 N1 108.58(7) yes
O8 P1 N2 114.49(7) yes
O7 P1 N2 102.90(7) yes
N1 P1 N2 106.96(7) yes
C3 O1 C7 117.43(13) no
C4 O2 C8 113.89(12) no
C5 O3 C9 116.47(12) no
C14 O4 C18 116.83(13) no
C13 O5 C17 111.66(12) no
C12 O6 C16 117.20(13) no
C19 O7 P1 117.61(10) no
C1 N1 P1 129.34(12) no
C1 N1 H1 113.3(14) no
P1 N1 H1 112.5(14) no
C10 N2 P1 124.98(12) no
C10 N2 H2 117.8(15) no
P1 N2 H2 116.5(15) no
C6 C1 C2 120.96(14) no
C6 C1 N1 117.74(14) no
C2 C1 N1 121.24(14) no
C1 C2 C3 119.08(15) no
C1 C2 H2A 120.5 no
C3 C2 H2A 120.5 no
O1 C3 C2 124.06(15) no
O1 C3 C4 114.97(14) no
C2 C3 C4 120.96(14) no
O2 C4 C5 119.91(14) no
O2 C4 C3 121.09(14) no
C5 C4 C3 118.81(14) no
O3 C5 C6 123.25(14) no
O3 C5 C4 116.05(14) no
C6 C5 C4 120.70(15) no
C1 C6 C5 119.44(15) no
C1 C6 H6 120.3 no
C5 C6 H6 120.3 no
O1 C7 H7A 109.5 no
O1 C7 H7B 109.5 no
H7A C7 H7B 109.5 no
O1 C7 H7C 109.5 no
H7A C7 H7C 109.5 no
H7B C7 H7C 109.5 no
O2 C8 H8A 109.5 no
O2 C8 H8B 109.5 no
H8A C8 H8B 109.5 no
O2 C8 H8C 109.5 no
H8A C8 H8C 109.5 no
H8B C8 H8C 109.5 no
O3 C9 H9A 109.5 no
O3 C9 H9B 109.5 no
H9A C9 H9B 109.5 no
O3 C9 H9C 109.5 no
H9A C9 H9C 109.5 no
H9B C9 H9C 109.5 no
C11 C10 C15 120.67(15) no
C11 C10 N2 119.25(14) no
C15 C10 N2 120.07(14) no
C12 C11 C10 119.26(15) no
C12 C11 H11 120.4 no
C10 C11 H11 120.4 no
O6 C12 C11 123.83(14) no
O6 C12 C13 115.13(15) no
C11 C12 C13 121.04(15) no
O5 C13 C12 120.52(14) no
O5 C13 C14 120.80(14) no
C12 C13 C14 118.67(15) no
O4 C14 C15 123.72(15) no
O4 C14 C13 115.18(15) no
C15 C14 C13 121.10(15) no
C14 C15 C10 119.21(15) no
C14 C15 H15 120.4 no
C10 C15 H15 120.4 no
O6 C16 H16A 109.5 no
O6 C16 H16B 109.5 no
H16A C16 H16B 109.5 no
O6 C16 H16C 109.5 no
H16A C16 H16C 109.5 no
H16B C16 H16C 109.5 no
O5 C17 H17A 109.5 no
O5 C17 H17B 109.5 no
H17A C17 H17B 109.5 no
O5 C17 H17C 109.5 no
H17A C17 H17C 109.5 no
H17B C17 H17C 109.5 no
O4 C18 H18A 109.5 no
O4 C18 H18B 109.5 no
H18A C18 H18B 109.5 no
O4 C18 H18C 109.5 no
H18A C18 H18C 109.5 no
H18B C18 H18C 109.5 no
O7 C19 C20 107.33(13) no
O7 C19 H19A 110.2 no
C20 C19 H19A 110.2 no
O7 C19 H19B 110.2 no
C20 C19 H19B 110.2 no
H19A C19 H19B 108.5 no
C19 C20 H20A 109.5 no
C19 C20 H20B 109.5 no
H20A C20 H20B 109.5 no
C19 C20 H20C 109.5 no
H20A C20 H20C 109.5 no
H20B C20 H20C 109.5 no

loop_
_geom_bond_atom_site_label_1
_geom_bond_atom_site_label_2
_geom_bond_distance
_geom_bond_publ_flag
P1 O8 1.4757(11) yes
P1 O7 1.5765(12) yes
P1 N1 1.6308(14) yes
P1 N2 1.6451(15) yes
O1 C3 1.3662(19) no
O1 C7 1.428(2) no
O2 C4 1.3786(18) no
O2 C8 1.442(2) no
O3 C5 1.3708(19) no
O3 C9 1.4320(19) no
O4 C14 1.3680(19) no
O4 C18 1.428(2) no
O5 C13 1.381(2) no
O5 C17 1.433(2) no
O6 C12 1.3672(19) no
O6 C16 1.427(2) no
O7 C19 1.4673(19) no
N1 C1 1.4233(19) no
N1 H1 0.85(2) no
N2 C10 1.413(2) no
N2 H2 0.80(2) no
C1 C6 1.387(2) no
C1 C2 1.389(2) no
C2 C3 1.391(2) no
C2 H2A 0.95 no
C3 C4 1.398(2) no
C4 C5 1.394(2) no
C5 C6 1.392(2) no
C6 H6 0.95 no
C7 H7A 0.98 no
C7 H7B 0.98 no
C7 H7C 0.98 no
C8 H8A 0.98 no
C8 H8B 0.98 no
C8 H8C 0.98 no
C9 H9A 0.98 no
C9 H9B 0.98 no
C9 H9C 0.98 no
C10 C11 1.392(2) no
C10 C15 1.394(2) no
C11 C12 1.389(2) no
C11 H11 0.95 no
C12 C13 1.392(2) no
C13 C14 1.398(2) no
C14 C15 1.385(2) no
C15 H15 0.95 no
C16 H16A 0.98 no
C16 H16B 0.98 no
C16 H16C 0.98 no
C17 H17A 0.98 no
C17 H17B 0.98 no
C17 H17C 0.98 no
C18 H18A 0.98 no
C18 H18B 0.98 no
C18 H18C 0.98 no
C19 C20 1.506(2) no
C19 H19A 0.99 no
C19 H19B 0.99 no
C20 H20A 0.98 no
C20 H20B 0.98 no
C20 H20C 0.98 no

loop_
_geom_hbond_atom_site_label_D
_geom_hbond_atom_site_label_H
_geom_hbond_atom_site_label_A
_geom_hbond_site_symmetry_A
_geom_hbond_distance_DH
_geom_hbond_distance_HA
_geom_hbond_distance_DA
_geom_hbond_angle_DHA
_geom_hbond_publ_flag
N1 H1 O8 2_556 0.85(2) 1.94(2) 2.7904(18) 179(3) yes
N2 H2 O3 2_666 0.81(2) 2.33(2) 3.099(2) 160(2) yes
C8 H8B O1 2_676 0.98 2.49 3.470(2) 175 yes
C9 H9B O6 1_554 0.98 2.50 3.270(2) 135 yes
C16 H16B O7 2_667 0.98 2.60 3.459(2) 147 yes

loop_
_geom_torsion_atom_site_label_1
_geom_torsion_atom_site_label_2
_geom_torsion_atom_site_label_3
_geom_torsion_atom_site_label_4
_geom_torsion
_geom_torsion_publ_flag
O8 P1 O7 C19 -43.07(13) no
N1 P1 O7 C19 79.95(12) no
N2 P1 O7 C19 -166.92(11) no
O8 P1 N1 C1 179.76(13) no
O7 P1 N1 C1 55.50(16) no
N2 P1 N1 C1 -54.91(16) no
O8 P1 N2 C10 -57.67(15) no
O7 P1 N2 C10 65.02(14) no
N1 P1 N2 C10 179.32(13) no
P1 N1 C1 C6 133.69(14) no
P1 N1 C1 C2 -49.4(2) no
C6 C1 C2 C3 -0.4(2) no
N1 C1 C2 C3 -177.26(14) no
C7 O1 C3 C2 -1.3(2) no
C7 O1 C3 C4 177.68(14) no
C1 C2 C3 O1 177.20(15) no
C1 C2 C3 C4 -1.8(2) no
C8 O2 C4 C5 -106.40(17) no
C8 O2 C4 C3 78.76(19) no
O1 C3 C4 O2 -1.9(2) no
C2 C3 C4 O2 177.11(14) no
O1 C3 C4 C5 -176.84(14) no
C2 C3 C4 C5 2.2(2) no
C9 O3 C5 C6 -1.3(2) no
C9 O3 C5 C4 178.81(14) no
O2 C4 C5 O3 4.5(2) no
C3 C4 C5 O3 179.42(14) no
O2 C4 C5 C6 -175.45(14) no
C3 C4 C5 C6 -0.5(2) no
C2 C1 C6 C5 2.1(2) no
N1 C1 C6 C5 179.05(14) no
O3 C5 C6 C1 178.45(14) no
C4 C5 C6 C1 -1.6(2) no
P1 N2 C10 C11 -151.83(13) no
P1 N2 C10 C15 28.9(2) no
C15 C10 C11 C12 -1.3(2) no
N2 C10 C11 C12 179.44(15) no
C16 O6 C12 C11 6.7(2) no
C16 O6 C12 C13 -173.79(15) no
C10 C11 C12 O6 178.77(15) no
C10 C11 C12 C13 -0.7(2) no
C17 O5 C13 C12 -94.24(18) no
C17 O5 C13 C14 86.64(18) no
O6 C12 C13 O5 3.7(2) no
C11 C12 C13 O5 -176.85(14) no
O6 C12 C13 C14 -177.20(14) no
C11 C12 C13 C14 2.3(2) no
C18 O4 C14 C15 8.7(2) no
C18 O4 C14 C13 -171.80(15) no
O5 C13 C14 O4 -2.4(2) no
C12 C13 C14 O4 178.44(14) no
O5 C13 C14 C15 177.11(15) no
C12 C13 C14 C15 -2.0(3) no
O4 C14 C15 C10 179.64(15) no
C13 C14 C15 C10 0.2(3) no
C11 C10 C15 C14 1.5(2) no
N2 C10 C15 C14 -179.19(15) no
P1 O7 C19 C20 -170.39(11) no

loop_
_cod_related_entry_id
_cod_related_entry_database
_cod_related_entry_code
1 ChemSpider 24736201
